data_4333283
loop_
_publ_author_name
'Ling, Jie'
'Albrecht-Schmitt, Thomas E'

_publ_section_title
;
 Selenium oxoanion compounds of palladium(II).
;
_journal_issue 14
_journal_name_full 'Inorganic chemistry'
_journal_page_first 5686
_journal_page_last 5690
_journal_paper_doi 10.1021/ic700524c
_journal_volume 46
_journal_year 2007
_chemical_formula_moiety 'O3 Pd Se'
_chemical_formula_sum 'O3 Pd Se'
_chemical_formula_weight 233.36
_chemical_melting_point ?
_chemical_name_common 'Palladium Selenite'
_chemical_name_systematic
; 
 ? 
;
_space_group_IT_number 11
_symmetry_cell_setting monoclinic
_symmetry_space_group_name_Hall '-P 2yb'
_symmetry_space_group_name_H-M 'P 1 21/m 1'
_atom_sites_solution_hydrogens none
_atom_sites_solution_primary direct
_atom_sites_solution_secondary difmap
_audit_creation_method SHELXL-97
_cell_angle_alpha 90.00
_cell_angle_beta 96.413(2)
_cell_angle_gamma 90.00
_cell_formula_units_Z 2
_cell_length_a 3.8884(5)
_cell_length_b 6.4170(8)
_cell_length_c 6.1051(7)
_cell_measurement_reflns_used 406
_cell_measurement_temperature 193(2)
_cell_measurement_theta_max 28.27
_cell_measurement_theta_min 3.36
_cell_volume 151.38(3)
_computing_cell_refinement 'SMART SAINT'
_computing_data_collection SMART
_computing_data_reduction SAINT
_computing_molecular_graphics 'SHELXP-97 (Sheldrick, 1997)'
_computing_publication_material 'SHELCIF-97 (Sheldrick, 2000)'
_computing_structure_refinement 'SHELXL-97 (Sheldrick, 1997)'
_computing_structure_solution 'SHELXS-97 (Sheldrick, 1990)'
_diffrn_ambient_temperature 193(2)
_diffrn_detector_area_resol_mean 0
_diffrn_measured_fraction_theta_full 0.990
_diffrn_measured_fraction_theta_max 0.990
_diffrn_measurement_device_type 'Bruker APEX'
_diffrn_measurement_method '0.3 wide w/ exposures'
_diffrn_radiation_monochromator graphite
_diffrn_radiation_source 'fine-focus sealed tube'
_diffrn_radiation_type MoK\a
_diffrn_radiation_wavelength 0.71073
_diffrn_reflns_av_R_equivalents 0.0300
_diffrn_reflns_av_sigmaI/netI 0.0279
_diffrn_reflns_limit_h_max 5
_diffrn_reflns_limit_h_min -5
_diffrn_reflns_limit_k_max 8
_diffrn_reflns_limit_k_min -8
_diffrn_reflns_limit_l_max 8
_diffrn_reflns_limit_l_min -8
_diffrn_reflns_number 1481
_diffrn_reflns_theta_full 28.27
_diffrn_reflns_theta_max 28.27
_diffrn_reflns_theta_min 3.36
_diffrn_standards_decay_% 0
_diffrn_standards_interval_count N/A
_diffrn_standards_interval_time N/A
_diffrn_standards_number N/A
_exptl_absorpt_coefficient_mu 17.925
_exptl_absorpt_correction_T_max 0.836
_exptl_absorpt_correction_T_min 0.539
_exptl_absorpt_correction_type multi-scan
_exptl_absorpt_process_details SADABS
_exptl_crystal_colour 'dark orange'
_exptl_crystal_density_diffrn 5.120
_exptl_crystal_density_meas ?
_exptl_crystal_density_method 'not measured'
_exptl_crystal_description plate
_exptl_crystal_F_000 208
_exptl_crystal_size_max 0.035
_exptl_crystal_size_mid 0.033
_exptl_crystal_size_min 0.010
_refine_diff_density_max 1.118
_refine_diff_density_min -1.302
_refine_diff_density_rms 0.220
_refine_ls_extinction_coef 0.005(2)
_refine_ls_extinction_expression Fc^*^=kFc[1+0.001xFc^2^\l^3^/sin(2\q)]^-1/4^
_refine_ls_extinction_method SHELXL
_refine_ls_goodness_of_fit_ref 1.146
_refine_ls_hydrogen_treatment none
_refine_ls_matrix_type full
_refine_ls_number_parameters 29
_refine_ls_number_reflns 406
_refine_ls_number_restraints 0
_refine_ls_restrained_S_all 1.146
_refine_ls_R_factor_all 0.0195
_refine_ls_R_factor_gt 0.0190
_refine_ls_shift/su_max 0.001
_refine_ls_shift/su_mean 0.000
_refine_ls_structure_factor_coef Fsqd
_refine_ls_weighting_details 'calc w=1/[\s^2^(Fo^2^)+(0.0252P)^2^+0.0277P] where P=(Fo^2^+2Fc^2^)/3'
_refine_ls_weighting_scheme calc
_refine_ls_wR_factor_gt 0.0473
_refine_ls_wR_factor_ref 0.0476
_reflns_number_gt 398
_reflns_number_total 406
_reflns_threshold_expression >2sigma(I)
_cod_data_source_file ic700524csup1.cif
_cod_data_source_block p21m
_cod_depositor_comments
;
The following automatic conversions were performed:

'_chemical_melting_point' value 'N/A' was changed to '?' - the value
is undefined or not given.

Automatic conversion script
Id: cif_fix_values 1891 2012-01-12 08:04:46Z andrius 

 Adding full bibliography for 4333283--4333285.cif.

The following automatic conversions were performed:

'_exptl_crystal_density_meas' value 'not measured' was changed to '?'
- the value is perceived as not measured.

Automatic conversion script
Id: cif_fix_values 3008 2015-01-20 13:52:24Z robertas 
;
_cod_original_sg_symbol_H-M P2(1)/m
_cod_database_code 4333283

loop_
_symmetry_equiv_pos_as_xyz
'x, y, z'
'-x, y+1/2, -z'
'-x, -y, -z'
'x, -y-1/2, z'

loop_
_atom_site_label
_atom_site_type_symbol
_atom_site_fract_x
_atom_site_fract_y
_atom_site_fract_z
_atom_site_U_iso_or_equiv
_atom_site_adp_type
_atom_site_occupancy
_atom_site_symmetry_multiplicity
_atom_site_calc_flag
_atom_site_refinement_flags
Se1 Se 0.56076(10) 0.2500 0.32661(7) 0.00960(16) Uani 1 2 d S
Pd1 Pd 1.0000 0.0000 0.0000 0.00914(15) Uani 1 2 d S
O2 O 0.2979(6) 0.0407(4) 0.2873(4) 0.0124(4) Uani 1 1 d .
O1 O 0.7088(8) 0.2500 0.0602(5) 0.0114(6) Uani 1 2 d S

loop_
_atom_site_aniso_label
_atom_site_aniso_U_11
_atom_site_aniso_U_22
_atom_site_aniso_U_33
_atom_site_aniso_U_23
_atom_site_aniso_U_13
_atom_site_aniso_U_12
Se1 0.0095(2) 0.0097(2) 0.0091(2) 0.000 -0.00112(16) 0.000
Pd1 0.0089(2) 0.0089(2) 0.0095(2) -0.00035(10) 0.00037(14) -0.00042(10)
O2 0.0142(11) 0.0112(9) 0.0112(10) 0.0005(8) -0.0012(9) -0.0032(9)
O1 0.0121(14) 0.0116(14) 0.0109(14) 0.000 0.0029(12) 0.000

loop_
_atom_type_symbol
_atom_type_description
_atom_type_scat_dispersion_real
_atom_type_scat_dispersion_imag
_atom_type_scat_source
O O 0.0106 0.0060 'International Tables Vol C Tables 4.2.6.8 and 6.1.1.4'
Se Se -0.0929 2.2259 'International Tables Vol C Tables 4.2.6.8 and 6.1.1.4'
Pd Pd -0.9988 1.0072 'International Tables Vol C Tables 4.2.6.8 and 6.1.1.4'

loop_
_geom_angle_atom_site_label_1
_geom_angle_atom_site_label_2
_geom_angle_atom_site_label_3
_geom_angle
_geom_angle_site_symmetry_1
_geom_angle_site_symmetry_3
O2 Se1 O2 105.37(16) . 4_565
O2 Se1 O1 97.01(10) . .
O2 Se1 O1 97.01(10) 4_565 .
O2 Pd1 O2 180.000(1) 1_655 3_655
O2 Pd1 O1 88.95(11) 1_655 3_755
O2 Pd1 O1 91.05(11) 3_655 3_755
O2 Pd1 O1 91.05(11) 1_655 .
O2 Pd1 O1 88.95(11) 3_655 .
O1 Pd1 O1 180.0 3_755 .
O2 Pd1 Pd1 82.53(7) 1_655 2_755
O2 Pd1 Pd1 97.47(7) 3_655 2_755
O1 Pd1 Pd1 142.55(7) 3_755 2_755
O1 Pd1 Pd1 37.45(7) . 2_755
O2 Pd1 Pd1 97.47(7) 1_655 2_745
O2 Pd1 Pd1 82.53(7) 3_655 2_745
O1 Pd1 Pd1 37.45(7) 3_755 2_745
O1 Pd1 Pd1 142.55(7) . 2_745
Pd1 Pd1 Pd1 180.0 2_755 2_745
Se1 O2 Pd1 120.57(12) . 1_455
Se1 O1 Pd1 114.20(10) . 2_755
Se1 O1 Pd1 114.20(10) . .
Pd1 O1 Pd1 105.09(14) 2_755 .

loop_
_geom_bond_atom_site_label_1
_geom_bond_atom_site_label_2
_geom_bond_distance
_geom_bond_site_symmetry_2
Se1 O2 1.689(2) .
Se1 O2 1.689(2) 4_565
Se1 O1 1.785(3) .
Pd1 O2 2.008(2) 1_655
Pd1 O2 2.008(2) 3_655
Pd1 O1 2.0209(18) 3_755
Pd1 O1 2.0209(18) .
Pd1 Pd1 3.2085(4) 2_755
Pd1 Pd1 3.2085(4) 2_745
O2 Pd1 2.008(2) 1_455
O1 Pd1 2.0209(18) 2_755
